data_7109102
loop_
_publ_author_name
'Yuan Wu'
'Xiao-Ping Zhou'
'Ju-Rong Yang'
'Dan Li'

_publ_section_title
;
 Gyroidal metal-organic frameworks by solvothermal subcomponent
 self-assembly
;
_journal_name_full Chem.Commun.
_journal_page_first 3413
_journal_paper_doi 10.1039/c3cc39287b
_journal_volume 49
_journal_year 2013
_chemical_formula_sum 'C16.25 H26.67 Cd N7.04 O2.6'
_chemical_formula_weight 474.76
_chemical_name_systematic
;
?
;
_space_group_IT_number 230
_symmetry_cell_setting cubic
_symmetry_space_group_name_Hall '-I 4bd 2c 3'
_symmetry_space_group_name_H-M 'I a -3 d'
_atom_sites_solution_hydrogens geom
_atom_sites_solution_primary direct
_atom_sites_solution_secondary difmap
_audit_creation_method SHELXL-97
_cell_angle_alpha 90.00
_cell_angle_beta 90.00
_cell_angle_gamma 90.00
_cell_formula_units_Z 96
_cell_length_a 37.81240(10)
_cell_length_b 37.81240(10)
_cell_length_c 37.81240(10)
_cell_measurement_reflns_used 6736
_cell_measurement_temperature 293(2)
_cell_measurement_theta_max 72.925
_cell_measurement_theta_min 2.8602
_cell_volume 54063.3(2)
_computing_cell_refinement
;
CrysAlisPro, Agilent Technologies,
Version 1.171.35.15 (release 03-08-2011 CrysAlis171 .NET)
(compiled Aug 3 2011,13:03:54)
;
_computing_data_collection
;
CrysAlisPro, Agilent Technologies,
Version 1.171.35.15 (release 03-08-2011 CrysAlis171 .NET)
(compiled Aug 3 2011,13:03:54)
;
_computing_data_reduction
;
CrysAlisPro, Agilent Technologies,
Version 1.171.35.15 (release 03-08-2011 CrysAlis171 .NET)
(compiled Aug 3 2011,13:03:54)
;
_computing_molecular_graphics Olex-2
_computing_publication_material Olex-2
_computing_structure_refinement 'SHELXL-97 (Sheldrick, 1997)'
_computing_structure_solution 'SHELXS-97 (Sheldrick, 1990)'
_diffrn_ambient_temperature 293(2)
_diffrn_detector_area_resol_mean 10.4098
_diffrn_measured_fraction_theta_full 0.990
_diffrn_measured_fraction_theta_max 0.990
_diffrn_measurement_device_type 'Xcalibur, Atlas, Gemini'
_diffrn_radiation_monochromator graphite
_diffrn_radiation_source 'fine-focus sealed tube'
_diffrn_radiation_type CuK\a
_diffrn_radiation_wavelength 1.54178
_diffrn_reflns_av_R_equivalents 0.0375
_diffrn_reflns_av_sigmaI/netI 0.0250
_diffrn_reflns_limit_h_max 46
_diffrn_reflns_limit_h_min -25
_diffrn_reflns_limit_k_max 31
_diffrn_reflns_limit_k_min -43
_diffrn_reflns_limit_l_max 31
_diffrn_reflns_limit_l_min -26
_diffrn_reflns_number 22548
_diffrn_reflns_theta_full 73.07
_diffrn_reflns_theta_max 73.07
_diffrn_reflns_theta_min 2.86
_exptl_absorpt_coefficient_mu 7.989
_exptl_absorpt_correction_T_max 0.462
_exptl_absorpt_correction_T_min 0.287
_exptl_absorpt_correction_type multi-scan
_exptl_absorpt_process_details
;
CrysAlisPro, Agilent Technologies,
Version 1.171.35.15 (release 03-08-2011 CrysAlis171 .NET)
(compiled Aug 3 2011,13:03:54)
Empirical absorption correction using spherical harmonics,
implemented in SCALE3 ABSPACK scaling algorithm.
;
_exptl_crystal_colour light-yellow
_exptl_crystal_density_diffrn 1.400
_exptl_crystal_density_method 'not measured'
_exptl_crystal_description polyhedral
_exptl_crystal_F_000 23260
_exptl_crystal_size_max 0.18
_exptl_crystal_size_mid 0.15
_exptl_crystal_size_min 0.10
_platon_squeeze_details
;
Large voids within the structure are filled with ill defined solvate molecules (ethanol and DMF)
and no suitable model for these molecules could be deduced. The
electron density within the voids was thus instead corrected for using the
Squeeze algorithm implemented in Platon.The residual electron
density void was 7900 electrons (or 150 molecules of ethanol and 100 molecules of DMF)
;
_refine_diff_density_max 0.336
_refine_diff_density_min -0.297
_refine_diff_density_rms 0.054
_refine_ls_extinction_method none
_refine_ls_goodness_of_fit_ref 1.071
_refine_ls_hydrogen_treatment mixed
_refine_ls_matrix_type full
_refine_ls_number_parameters 169
_refine_ls_number_reflns 4479
_refine_ls_number_restraints 15
_refine_ls_restrained_S_all 1.072
_refine_ls_R_factor_all 0.0701
_refine_ls_R_factor_gt 0.0444
_refine_ls_shift/su_max 0.001
_refine_ls_shift/su_mean 0.000
_refine_ls_structure_factor_coef Fsqd
_refine_ls_weighting_details 'calc w=1/[\s^2^(Fo^2^)+(0.0506P)^2^+65.5450P] where P=(Fo^2^+2Fc^2^)/3'
_refine_ls_weighting_scheme calc
_refine_ls_wR_factor_gt 0.1119
_refine_ls_wR_factor_ref 0.1246
_reflns_number_gt 2886
_reflns_number_total 4479
_reflns_threshold_expression >2sigma(I)
_cod_data_source_file c3cc39287b.txt
_cod_data_source_block stu-5
_cod_original_sg_symbol_H-M Ia-3d
_cod_original_formula_sum 'C16.25 H26.67 Cd N7.04 O2.60'
_cod_database_code 7109102

loop_
_symmetry_equiv_pos_as_xyz
'x, y, z'
'-x+1/2, -y, z+1/2'
'-x, y+1/2, -z+1/2'
'x+1/2, -y+1/2, -z'
'z, x, y'
'z+1/2, -x+1/2, -y'
'-z+1/2, -x, y+1/2'
'-z, x+1/2, -y+1/2'
'y, z, x'
'-y, z+1/2, -x+1/2'
'y+1/2, -z+1/2, -x'
'-y+1/2, -z, x+1/2'
'y+3/4, x+1/4, -z+1/4'
'-y+3/4, -x+3/4, -z+3/4'
'y+1/4, -x+1/4, z+3/4'
'-y+1/4, x+3/4, z+1/4'
'x+3/4, z+1/4, -y+1/4'
'-x+1/4, z+3/4, y+1/4'
'-x+3/4, -z+3/4, -y+3/4'
'x+1/4, -z+1/4, y+3/4'
'z+3/4, y+1/4, -x+1/4'
'z+1/4, -y+1/4, x+3/4'
'-z+1/4, y+3/4, x+1/4'
'-z+3/4, -y+3/4, -x+3/4'
'x+1/2, y+1/2, z+1/2'
'-x+1, -y+1/2, z+1'
'-x+1/2, y+1, -z+1'
'x+1, -y+1, -z+1/2'
'z+1/2, x+1/2, y+1/2'
'z+1, -x+1, -y+1/2'
'-z+1, -x+1/2, y+1'
'-z+1/2, x+1, -y+1'
'y+1/2, z+1/2, x+1/2'
'-y+1/2, z+1, -x+1'
'y+1, -z+1, -x+1/2'
'-y+1, -z+1/2, x+1'
'y+5/4, x+3/4, -z+3/4'
'-y+5/4, -x+5/4, -z+5/4'
'y+3/4, -x+3/4, z+5/4'
'-y+3/4, x+5/4, z+3/4'
'x+5/4, z+3/4, -y+3/4'
'-x+3/4, z+5/4, y+3/4'
'-x+5/4, -z+5/4, -y+5/4'
'x+3/4, -z+3/4, y+5/4'
'z+5/4, y+3/4, -x+3/4'
'z+3/4, -y+3/4, x+5/4'
'-z+3/4, y+5/4, x+3/4'
'-z+5/4, -y+5/4, -x+5/4'
'-x, -y, -z'
'x-1/2, y, -z-1/2'
'x, -y-1/2, z-1/2'
'-x-1/2, y-1/2, z'
'-z, -x, -y'
'-z-1/2, x-1/2, y'
'z-1/2, x, -y-1/2'
'z, -x-1/2, y-1/2'
'-y, -z, -x'
'y, -z-1/2, x-1/2'
'-y-1/2, z-1/2, x'
'y-1/2, z, -x-1/2'
'-y-3/4, -x-1/4, z-1/4'
'y-3/4, x-3/4, z-3/4'
'-y-1/4, x-1/4, -z-3/4'
'y-1/4, -x-3/4, -z-1/4'
'-x-3/4, -z-1/4, y-1/4'
'x-1/4, -z-3/4, -y-1/4'
'x-3/4, z-3/4, y-3/4'
'-x-1/4, z-1/4, -y-3/4'
'-z-3/4, -y-1/4, x-1/4'
'-z-1/4, y-1/4, -x-3/4'
'z-1/4, -y-3/4, -x-1/4'
'z-3/4, y-3/4, x-3/4'
'-x+1/2, -y+1/2, -z+1/2'
'x, y+1/2, -z'
'x+1/2, -y, z'
'-x, y, z+1/2'
'-z+1/2, -x+1/2, -y+1/2'
'-z, x, y+1/2'
'z, x+1/2, -y'
'z+1/2, -x, y'
'-y+1/2, -z+1/2, -x+1/2'
'y+1/2, -z, x'
'-y, z, x+1/2'
'y, z+1/2, -x'
'-y-1/4, -x+1/4, z+1/4'
'y-1/4, x-1/4, z-1/4'
'-y+1/4, x+1/4, -z-1/4'
'y+1/4, -x-1/4, -z+1/4'
'-x-1/4, -z+1/4, y+1/4'
'x+1/4, -z-1/4, -y+1/4'
'x-1/4, z-1/4, y-1/4'
'-x+1/4, z+1/4, -y-1/4'
'-z-1/4, -y+1/4, x+1/4'
'-z+1/4, y+1/4, -x-1/4'
'z+1/4, -y-1/4, -x+1/4'
'z-1/4, y-1/4, x-1/4'

loop_
_atom_site_label
_atom_site_type_symbol
_atom_site_fract_x
_atom_site_fract_y
_atom_site_fract_z
_atom_site_U_iso_or_equiv
_atom_site_adp_type
_atom_site_occupancy
_atom_site_symmetry_multiplicity
_atom_site_calc_flag
_atom_site_refinement_flags
_atom_site_disorder_assembly
_atom_site_disorder_group
Cd1 Cd 0.250615(9) 0.837248(9) 0.109976(9) 0.07379(14) Uani 1 1 d . . .
N1 N 0.29465(11) 0.84860(12) 0.07090(11) 0.0831(12) Uani 1 1 d . A .
N2 N 0.33727(10) 0.87295(12) 0.03783(10) 0.0776(11) Uani 1 1 d . A .
N3 N 0.2853(4) 0.7515(4) 0.1119(6) 0.166(5) Uani 0.395(7) 1 d PDU A 1
N4 N 0.2872(4) 0.7869(4) 0.1008(7) 0.109(3) Uani 0.395(7) 1 d PDU A 1
N5 N 0.20937(11) 0.79655(13) 0.12464(12) 0.0896(13) Uani 1 1 d . A .
N6 N 0.16276(12) 0.76507(12) 0.14240(13) 0.0940(13) Uani 1 1 d . A .
N3A N 0.3065(3) 0.7639(3) 0.0909(4) 0.166(5) Uani 0.605(7) 1 d PDU A 2
N4A N 0.2739(2) 0.7781(3) 0.1016(4) 0.109(3) Uani 0.605(7) 1 d PDU A 2
C1 C 0.30579(14) 0.87749(14) 0.05344(14) 0.0829(13) Uani 1 1 d . . .
C2 C 0.28563(18) 0.91148(17) 0.0519(2) 0.123(2) Uani 1 1 d . A .
H2A H 0.3019 0.9310 0.0517 0.185 Uiso 1 1 calc R . .
H2B H 0.2705 0.9133 0.0722 0.185 Uiso 1 1 calc R . .
H2C H 0.2716 0.9120 0.0308 0.185 Uiso 1 1 calc R . .
C3 C 0.34705(14) 0.83919(14) 0.04502(15) 0.0847(14) Uani 1 1 d . . .
H3 H 0.3676 0.8282 0.0372 0.102 Uiso 1 1 calc R A .
C4 C 0.32161(15) 0.82421(16) 0.06556(15) 0.0905(15) Uani 1 1 d D A .
C5 C 0.3127(4) 0.7888(5) 0.0777(7) 0.119(3) Uani 0.395(7) 1 d PDU A 1
H5 H 0.3244 0.7689 0.0695 0.143 Uiso 0.395(7) 1 calc PR A 1
C6 C 0.2532(5) 0.7432(7) 0.1245(12) 0.158(7) Uani 0.395(7) 1 d PDU A 1
H6 H 0.2524 0.7209 0.1346 0.189 Uiso 0.395(7) 1 calc PR A 1
C7 C 0.21866(18) 0.76176(19) 0.1259(2) 0.118(2) Uani 1 1 d D . .
C8 C 0.18924(19) 0.74291(18) 0.1364(3) 0.139(3) Uani 1 1 d . A .
H8 H 0.1882 0.7185 0.1389 0.167 Uiso 1 1 calc R . .
C9 C 0.17571(14) 0.79724(14) 0.13481(16) 0.0874(15) Uani 1 1 d . . .
C10 C 0.15513(18) 0.83065(17) 0.1392(2) 0.145(3) Uani 1 1 d . A .
H10A H 0.1688 0.8502 0.1304 0.217 Uiso 1 1 calc R . .
H10B H 0.1500 0.8343 0.1638 0.217 Uiso 1 1 calc R . .
H10C H 0.1334 0.8290 0.1261 0.217 Uiso 1 1 calc R . .
C5A C 0.3276(3) 0.7879(3) 0.0781(5) 0.119(3) Uani 0.605(7) 1 d PDU A 2
H5A H 0.3511 0.7807 0.0765 0.143 Uiso 0.605(7) 1 calc PR A 2
C6A C 0.2521(4) 0.7533(4) 0.1106(7) 0.158(7) Uani 0.605(7) 1 d PDU A 2
H6A H 0.2584 0.7298 0.1072 0.189 Uiso 0.605(7) 1 calc PR A 2

loop_
_atom_site_aniso_label
_atom_site_aniso_U_11
_atom_site_aniso_U_22
_atom_site_aniso_U_33
_atom_site_aniso_U_23
_atom_site_aniso_U_13
_atom_site_aniso_U_12
Cd1 0.0676(2) 0.0772(2) 0.0766(2) 0.01192(16) -0.00903(16) -0.00655(16)
N1 0.076(3) 0.096(3) 0.077(3) 0.012(2) -0.001(2) -0.010(2)
N2 0.072(2) 0.094(3) 0.066(2) -0.006(2) 0.0067(19) -0.014(2)
N3 0.112(6) 0.108(6) 0.279(13) 0.090(7) 0.073(7) 0.035(5)
N4 0.076(7) 0.083(5) 0.168(6) 0.035(5) 0.011(6) 0.001(4)
N5 0.074(3) 0.096(3) 0.098(3) 0.020(3) -0.010(2) -0.020(2)
N6 0.082(3) 0.082(3) 0.117(4) 0.015(3) 0.004(3) -0.012(2)
N3A 0.112(6) 0.108(6) 0.279(13) 0.090(7) 0.073(7) 0.035(5)
N4A 0.076(7) 0.083(5) 0.168(6) 0.035(5) 0.011(6) 0.001(4)
C1 0.086(3) 0.085(3) 0.077(3) 0.012(3) 0.004(3) -0.017(3)
C2 0.105(5) 0.107(5) 0.158(6) 0.035(4) 0.048(4) 0.012(4)
C3 0.079(3) 0.079(3) 0.096(4) 0.009(3) 0.012(3) 0.004(3)
C4 0.086(4) 0.095(4) 0.091(4) 0.014(3) -0.004(3) -0.010(3)
C5 0.061(8) 0.121(6) 0.176(8) 0.049(6) 0.000(8) -0.018(6)
C6 0.124(6) 0.101(10) 0.25(3) 0.061(9) 0.076(9) 0.000(6)
C7 0.090(4) 0.102(5) 0.163(7) 0.010(5) 0.021(4) -0.005(4)
C8 0.106(5) 0.081(4) 0.230(10) 0.014(5) 0.052(6) -0.005(4)
C9 0.076(3) 0.071(3) 0.115(4) 0.021(3) -0.008(3) -0.021(3)
C10 0.097(5) 0.085(4) 0.252(10) 0.042(5) 0.014(6) -0.014(4)
C5A 0.061(8) 0.121(6) 0.176(8) 0.049(6) 0.000(8) -0.018(6)
C6A 0.124(6) 0.101(10) 0.25(3) 0.061(9) 0.076(9) 0.000(6)

loop_
_atom_type_symbol
_atom_type_description
_atom_type_scat_dispersion_real
_atom_type_scat_dispersion_imag
_atom_type_scat_source
C C 0.0181 0.0091 'International Tables Vol C Tables 4.2.6.8 and 6.1.1.4'
H H 0.0000 0.0000 'International Tables Vol C Tables 4.2.6.8 and 6.1.1.4'
N N 0.0311 0.0180 'International Tables Vol C Tables 4.2.6.8 and 6.1.1.4'
Cd Cd 0.1185 4.6533 'International Tables Vol C Tables 4.2.6.8 and 6.1.1.4'
O O 0.0492 0.0322 'International Tables Vol C Tables 4.2.6.8 and 6.1.1.4'

loop_
_geom_angle_atom_site_label_1
_geom_angle_atom_site_label_2
_geom_angle_atom_site_label_3
_geom_angle
_geom_angle_site_symmetry_1
_geom_angle_site_symmetry_3
N6 Cd1 N5 100.75(17) 82_465 .
N6 Cd1 N2 105.69(18) 82_465 69_675
N5 Cd1 N2 95.89(15) . 69_675
N6 Cd1 N1 109.95(16) 82_465 .
N5 Cd1 N1 142.71(18) . .
N2 Cd1 N1 95.66(15) 69_675 .
N6 Cd1 N4 105.5(7) 82_465 .
N5 Cd1 N4 83.8(3) . .
N2 Cd1 N4 148.3(7) 69_675 .
N1 Cd1 N4 68.2(4) . .
N6 Cd1 N4A 110.4(4) 82_465 .
N5 Cd1 N4A 69.8(2) . .
N2 Cd1 N4A 143.0(4) 69_675 .
N1 Cd1 N4A 79.8(3) . .
N4 Cd1 N4A 14.4(4) . .
C1 N1 C4 103.8(4) . .
C1 N1 Cd1 134.8(4) . .
C4 N1 Cd1 120.5(3) . .
C1 N2 C3 105.9(4) . .
C1 N2 Cd1 122.4(4) . 95_575
C3 N2 Cd1 130.7(3) . 95_575
C6 N3 N4 111.9(14) . .
C5 N4 N3 107.0(15) . .
C5 N4 Cd1 118.9(12) . .
N3 N4 Cd1 133.6(11) . .
C9 N5 C7 104.8(5) . .
C9 N5 Cd1 135.9(4) . .
C7 N5 Cd1 119.2(4) . .
C8 N6 C9 105.1(5) . .
C8 N6 Cd1 125.9(4) . 79_556
C9 N6 Cd1 129.0(4) . 79_556
C5A N3A N4A 112.2(10) . .
C6A N4A N3A 111.0(10) . .
C6A N4A Cd1 113.7(9) . .
N3A N4A Cd1 135.2(7) . .
N2 C1 N1 113.0(5) . .
N2 C1 C2 123.1(5) . .
N1 C1 C2 123.9(5) . .
C1 C2 H2A 109.5 . .
C1 C2 H2B 109.5 . .
H2A C2 H2B 109.5 . .
C1 C2 H2C 109.5 . .
H2A C2 H2C 109.5 . .
H2B C2 H2C 109.5 . .
N2 C3 C4 108.3(5) . .
N2 C3 H3 125.9 . .
C4 C3 H3 125.9 . .
C3 C4 N1 109.0(5) . .
C3 C4 C5 136.7(10) . .
N1 C4 C5 113.2(9) . .
C3 C4 C5A 117.6(7) . .
N1 C4 C5A 133.4(7) . .
C5 C4 C5A 22.4(7) . .
N4 C5 C4 115.8(17) . .
N4 C5 H5 122.1 . .
C4 C5 H5 122.1 . .
N3 C6 C7 134.5(16) . .
N3 C6 H6 112.8 . .
C7 C6 H6 112.8 . .
N5 C7 C8 107.5(6) . .
N5 C7 C6A 115.5(8) . .
C8 C7 C6A 135.7(10) . .
N5 C7 C6 133.0(11) . .
C8 C7 C6 118.5(10) . .
C6A C7 C6 25.7(16) . .
N6 C8 C7 109.4(6) . .
N6 C8 H8 125.3 . .
C7 C8 H8 125.3 . .
N5 C9 N6 113.2(5) . .
N5 C9 C10 123.2(5) . .
N6 C9 C10 123.6(5) . .
C9 C10 H10A 109.5 . .
C9 C10 H10B 109.5 . .
H10A C10 H10B 109.5 . .
C9 C10 H10C 109.5 . .
H10A C10 H10C 109.5 . .
H10B C10 H10C 109.5 . .
N3A C5A C4 132.6(10) . .
N3A C5A H5A 113.7 . .
C4 C5A H5A 113.7 . .
N4A C6A C7 120.7(14) . .
N4A C6A H6A 119.7 . .
C7 C6A H6A 119.7 . .

loop_
_geom_bond_atom_site_label_1
_geom_bond_atom_site_label_2
_geom_bond_distance
_geom_bond_site_symmetry_2
Cd1 N6 2.208(5) 82_465
Cd1 N5 2.260(4) .
Cd1 N2 2.262(4) 69_675
Cd1 N1 2.267(4) .
Cd1 N4 2.378(16) .
Cd1 N4A 2.425(10) .
N1 C1 1.344(6) .
N1 C4 1.390(7) .
N2 C1 1.340(6) .
N2 C3 1.357(6) .
N2 Cd1 2.262(4) 95_575
N3 C6 1.339(16) .
N3 N4 1.407(15) .
N4 C5 1.30(2) .
N5 C9 1.330(6) .
N5 C7 1.362(8) .
N6 C8 1.325(8) .
N6 C9 1.342(6) .
N6 Cd1 2.208(4) 79_556
N3A C5A 1.304(12) .
N3A N4A 1.404(11) .
N4A C6A 1.293(14) .
C1 C2 1.496(8) .
C2 H2A 0.9600 .
C2 H2B 0.9600 .
C2 H2C 0.9600 .
C3 C4 1.360(7) .
C3 H3 0.9300 .
C4 C5 1.453(15) .
C4 C5A 1.468(11) .
C5 H5 0.9300 .
C6 C7 1.483(16) .
C6 H6 0.9300 .
C7 C8 1.380(9) .
C7 C6A 1.427(13) .
C8 H8 0.9300 .
C9 C10 1.493(8) .
C10 H10A 0.9600 .
C10 H10B 0.9600 .
C10 H10C 0.9600 .
C5A H5A 0.9300 .
C6A H6A 0.9300 .

loop_
_geom_torsion_atom_site_label_1
_geom_torsion_atom_site_label_2
_geom_torsion_atom_site_label_3
_geom_torsion_atom_site_label_4
_geom_torsion
_geom_torsion_site_symmetry_1
N6 Cd1 N1 C1 -76.4(5) 82_465
N5 Cd1 N1 C1 140.1(5) .
N2 Cd1 N1 C1 32.6(5) 69_675
N4 Cd1 N1 C1 -175.7(9) .
N4A Cd1 N1 C1 175.5(6) .
N6 Cd1 N1 C4 90.6(4) 82_465
N5 Cd1 N1 C4 -53.0(5) .
N2 Cd1 N1 C4 -160.5(4) 69_675
N4 Cd1 N1 C4 -8.7(8) .
N4A Cd1 N1 C4 -17.6(5) .
C6 N3 N4 C5 -156(3) .
C6 N3 N4 Cd1 15(4) .
N6 Cd1 N4 C5 -109(2) 82_465
N5 Cd1 N4 C5 152(2) .
N2 Cd1 N4 C5 60(2) 69_675
N1 Cd1 N4 C5 -3.2(19) .
N4A Cd1 N4 C5 139(5) .
N6 Cd1 N4 N3 81(3) 82_465
N5 Cd1 N4 N3 -19(2) .
N2 Cd1 N4 N3 -110(2) 69_675
N1 Cd1 N4 N3 -173(3) .
N4A Cd1 N4 N3 -31(2) .
N6 Cd1 N5 C9 76.0(6) 82_465
N2 Cd1 N5 C9 -31.2(6) 69_675
N1 Cd1 N5 C9 -138.6(5) .
N4 Cd1 N5 C9 -179.3(9) .
N4A Cd1 N5 C9 -176.0(7) .
N6 Cd1 N5 C7 -100.1(5) 82_465
N2 Cd1 N5 C7 152.6(5) 69_675
N1 Cd1 N5 C7 45.2(6) .
N4 Cd1 N5 C7 4.5(8) .
N4A Cd1 N5 C7 7.8(6) .
C5A N3A N4A C6A 173.0(19) .
C5A N3A N4A Cd1 -11(2) .
N6 Cd1 N4A C6A 92.1(16) 82_465
N5 Cd1 N4A C6A -2.2(15) .
N2 Cd1 N4A C6A -74.4(18) 69_675
N1 Cd1 N4A C6A -160.2(17) .
N4 Cd1 N4A C6A 164(5) .
N6 Cd1 N4A N3A -83.9(16) 82_465
N5 Cd1 N4A N3A -178.2(17) .
N2 Cd1 N4A N3A 109.6(15) 69_675
N1 Cd1 N4A N3A 23.8(15) .
N4 Cd1 N4A N3A -12(3) .
C3 N2 C1 N1 0.9(6) .
Cd1 N2 C1 N1 170.3(3) 95_575
C3 N2 C1 C2 180.0(6) .
Cd1 N2 C1 C2 -10.6(8) 95_575
C4 N1 C1 N2 0.0(6) .
Cd1 N1 C1 N2 168.4(3) .
C4 N1 C1 C2 -179.1(6) .
Cd1 N1 C1 C2 -10.7(9) .
C1 N2 C3 C4 -1.4(6) .
Cd1 N2 C3 C4 -169.6(4) 95_575
N2 C3 C4 N1 1.4(7) .
N2 C3 C4 C5 168.2(16) .
N2 C3 C4 C5A -177.0(9) .
C1 N1 C4 C3 -0.9(6) .
Cd1 N1 C4 C3 -171.4(4) .
C1 N1 C4 C5 -171.0(13) .
Cd1 N1 C4 C5 18.5(14) .
C1 N1 C4 C5A 177.2(11) .
Cd1 N1 C4 C5A 6.8(12) .
N3 N4 C5 C4 -174(2) .
Cd1 N4 C5 C4 14(3) .
C3 C4 C5 N4 173.1(15) .
N1 C4 C5 N4 -21(3) .
C5A C4 C5 N4 137(6) .
N4 N3 C6 C7 8(6) .
C9 N5 C7 C8 1.0(9) .
Cd1 N5 C7 C8 178.2(6) .
C9 N5 C7 C6A 170.4(14) .
Cd1 N5 C7 C6A -12.4(15) .
C9 N5 C7 C6 -167(3) .
Cd1 N5 C7 C6 11(3) .
N3 C6 C7 N5 -23(7) .
N3 C6 C7 C8 170(4) .
N3 C6 C7 C6A 32(2) .
C9 N6 C8 C7 1.4(10) .
Cd1 N6 C8 C7 -176.3(5) 79_556
N5 C7 C8 N6 -1.5(11) .
C6A C7 C8 N6 -167.7(17) .
C6 C7 C8 N6 168(2) .
C7 N5 C9 N6 -0.2(8) .
Cd1 N5 C9 N6 -176.7(4) .
C7 N5 C9 C10 176.7(7) .
Cd1 N5 C9 C10 0.2(10) .
C8 N6 C9 N5 -0.7(8) .
Cd1 N6 C9 N5 176.8(4) 79_556
C8 N6 C9 C10 -177.6(8) .
Cd1 N6 C9 C10 -0.1(10) 79_556
N4A N3A C5A C4 -16(3) .
C3 C4 C5A N3A -162.6(18) .
N1 C4 C5A N3A 19(3) .
C5 C4 C5A N3A -10(3) .
N3A N4A C6A C7 173.6(18) .
Cd1 N4A C6A C7 -3(3) .
N5 C7 C6A N4A 10(3) .
C8 C7 C6A N4A 175.7(15) .
C6 C7 C6A N4A -128(7) .

loop_
_platon_squeeze_void_nr
_platon_squeeze_void_average_x
_platon_squeeze_void_average_y
_platon_squeeze_void_average_z
_platon_squeeze_void_volume
_platon_squeeze_void_count_electrons
_platon_squeeze_void_content
1 -0.002 -0.006 -0.002 29512 7900 ' '
